data_2001938
loop_
_publ_author_name
'Konno, T.'
'Okamoto, K.'
'Hidaka, J.'

_publ_section_title
;Structure of
 bis[tris(2-aminoethanethiolato)cobalt(III)-\m-<i>S</i>,\m-<i>S'</i>,\m-<i>S''</i>]nickel(II)
 chloride trihydrate
;
_journal_issue 2
_journal_name_full 'Acta Crystallographica Section C'
_journal_page_first 222
_journal_page_last 224
_journal_paper_doi 10.1107/S010827019200622X
_journal_volume 49
_journal_year 1993
_chemical_formula_moiety 'C12 H36 Co2 N6 Ni1 S6,2Cl,3(H2 O1)'
_chemical_formula_sum 'C12 H42 Cl2 Co2 N6 Ni O3 S6'
_chemical_formula_weight 758.4
_space_group_IT_number 2
_space_group_name_Hall '-P 1'
_space_group_name_H-M_alt 'P -1'
_symmetry_cell_setting triclinic
_symmetry_space_group_name_Hall '-P 1'
_symmetry_space_group_name_H-M 'P -1'
_cell_angle_alpha 101.290(10)
_cell_angle_beta 90.080(10)
_cell_angle_gamma 69.14(2)
_cell_formula_units_Z 2
_cell_length_a 13.624(3)
_cell_length_b 13.943(3)
_cell_length_c 8.205(2)
_cell_volume 1424.3(6)
_diffrn_radiation_type Mo
_diffrn_radiation_wavelength 0.70930
_exptl_absorpt_coefficient_mu 2.35
_exptl_crystal_density_diffrn 1.77
_exptl_crystal_F_000 784
_cod_data_source_file as1008.cif
_cod_data_source_block as1008a
_cod_original_formula_sum 'C12 H42 Cl2 Co2 N6 Ni1 O3 S6'
_cod_database_code 2001938

loop_
_space_group_symop_id
_space_group_symop_operation_xyz
1 x,y,z
2 -x,-y,-z

loop_
_atom_site_label
_atom_site_fract_x
_atom_site_fract_y
_atom_site_fract_z
Ni .25002(4) .48385(3) .11494(5)
CoA .26657(4) .26533(3) .07404(6)
S1A .18888(9) .39663(7) .29700(10)
S2A .18427(8) .37763(6) -.08950(10)
S3A .40018(8) .32487(7) .07770(10)
N1A .3319(3) .1566(2) -.1319(4)
N2A .3452(3) .1694(2) .2214(4)
N3A .1419(3) .2218(2) .0844(4)
C1A .0579(3) .3923(3) .2737(5)
C2A .0685(4) .2788(3) .2373(5)
C3A .2695(4) .3034(3) -.2762(5)
C4A .2865(4) .1887(3) -.2886(5)
C5A .4516(4) .2822(4) .2679(6)
C6A .4516(4) .1716(4) .2532(7)
CoB .23158(4) .70299(3) .14631(5)
S1B .29255(9) .60184(7) .33390(10)
S2B .32633(8) .56453(7) -.05210(10)
S3B .09920(8) .64159(7) .12160(10)
N1B .1816(3) .7828(2) -.0359(4)
N2B .1379(3) .8224(2) .3227(4)
N3B .3545(3) .7498(3) .1810(4)
C1B .4249(4) .6016(3) .3214(6)
C2B .4172(4) .7127(4) .3226(6)
C3B .2449(4) .6068(3) -.2206(4)
C4B .2260(4) .7217(3) -.2073(5)
C5B .0393(4) .7042(3) .3318(5)
C6B .0332(4) .8171(3) .3612(16)
Cl1 .28910(10) .96070(10) -.02000(10)
Cl2A .0179(9) .0400(7) .1849(9)
Cl2B .4399(8) .9494(6) .3688(10)
O1 .1794(3) .9462(3) .6466(4)
O2 .2127(4) .0415(4) .3944(5)
O3A .028(2) .0370(15) .178(2)
O3B .4603(19) .9305(16) .345(3)
H1A1 .0275(3) .4241(3) .1842(5)
H1A2 .0146(3) .4285(3) .3737(5)
H2A1 .0015(4) .2739(3) .2189(5)
H2A2 .0962(4) .2482(3) .3292(5)
H3A1 .3351(4) .3130(3) -.2690(5)
H3A2 .2371(4) .3261(3) -.3715(5)
H4A1 .3341(4) .1473(3) -.3820(5)
H4A2 .2212(4) .1788(3) -.3011(5)
H5A1 .4078(4) .3279(4) .3627(6)
H5A2 .5212(4) .2819(4) .2776(6)
H6A1 .4721(4) .1490(4) .3542(7)
H6A2 .5002(4) .1257(4) .1638(7)
H1B1 .4622(4) .5561(3) .2214(6)
H1B2 .4605(4) .5786(3) .4144(6)
H2B1 .4859(4) .7142(4) .3094(6)
H2B2 .3831(4) .7572(4) .4254(6)
H3B1 .1798(4) .5973(3) -.2092(4)
H3B2 .2806(4) .5673(3) -.3253(4)
H4B1 .1776(4) .7479(3) -.2859(5)
H4B2 .2908(4) .7293(3) -.2307(5)
H5B1 .0814(4) .6695(3) .4104(5)
H5B2 -.0293(4) .7021(3) .3418(5)
H6B1 .0107(4) .8496(3) .4747(6)
H6B2 -.0162(4) .8532(3) .2917(6)

loop_
_geom_angle_atom_site_label_1
_geom_angle_atom_site_label_2
_geom_angle_atom_site_label_3
_geom_angle
S1A Ni S2A 81.06(3)
S1A Ni S3A 81.25(3)
S2A Ni S3A 82.20(3)
S1A Ni S1B 95.83(3)
S2A Ni S1B 172.48(4)
S3A Ni S1B 104.06(4)
S1A Ni S2B 174.35(4)
S2A Ni S2B 102.45(4)
S3A Ni S2B 94.76(3)
S1B Ni S2B 81.20(3)
S1A Ni S3B 102.61(4)
S2A Ni S3B 93.89(4)
S3A Ni S3B 174.07(3)
S1B Ni S3B 80.17(3)
S2B Ni S3B 81.69(3)
S1A CoA S2A 87.77(3)
S1A CoA S3A 87.66(4)
S2A CoA S3A 88.71(4)
S1A CoA N1A 176.20(10)
S2A CoA N1A 88.50(10)
S3A CoA N1A 91.50(10)
S1A CoA N2A 91.50(10)
S2A CoA N2A 176.90(10)
S3A CoA N2A 88.30(10)
N1A CoA N2A 92.10(10)
S1A CoA N3A 88.00(10)
S2A CoA N3A 90.70(10)
S3A CoA N3A 175.70(10)
N1A CoA N3A 92.80(10)
N2A CoA N3A 92.30(10)
Ni S1A CoA 77.25(3)
Ni S2A CoA 77.76(3)
Ni S3A CoA 78.12(4)
S1B CoB S2B 87.72(3)
S1B CoB S3B 87.10(4)
S2B CoB S3B 88.32(4)
S1B CoB N1B 175.40(10)
S2B CoB N1B 87.80(10)
S3B CoB N1B 91.80(10)
S1B CoB N2B 91.90(10)
S2B CoB N2B 175.60(10)
S3B CoB N2B 87.30(10)
N1B CoB N2B 92.50(10)
S1B CoB N3B 88.20(10)
S2B CoB N3B 91.20(10)
S3B CoB N3B 175.30(10)
N1B CoB N3B 92.90(10)
N2B CoB N3B 93.10(10)
Ni S1B CoB 78.07(3)
Ni S2B CoB 78.67(3)
Ni S3B CoB 78.04(4)

loop_
_geom_bond_atom_site_label_1
_geom_bond_atom_site_label_2
_geom_bond_distance
Ni S1A 2.4170(10)
Ni S2A 2.4030(10)
Ni S3A 2.3870(10)
Ni S1B 2.4060(10)
Ni S2B 2.3800(10)
Ni S3B 2.4080(10)
CoA S1A 2.2660(10)
CoA S2A 2.2530(10)
CoA S3A 2.2520(10)
CoA N1A 1.996(3)
CoA N2A 2.002(3)
CoA N3A 2.004(3)
S1A C1A 1.815(5)
S2A C3A 1.816(4)
S3A C5A 1.829(4)
N1A C4A 1.503(5)
N2A C6A 1.482(6)
N3A C2A 1.500(5)
C1A C2A 1.506(5)
C3A C4A 1.514(6)
C5A C6A 1.523(6)
CoB S1B 2.2500(10)
CoB S2B 2.2460(10)
CoB S3B 2.2490(10)
CoB N1B 2.012(3)
CoB N2B 2.011(3)
CoB N3B 2.004(4)
S1B C1B 1.805(5)
S2B C3B 1.827(4)
S3B C5B 1.819(4)
N1B C4B 1.495(5)
N2B C6B 1.493(6)
N3B C2B 1.505(5)
C1B C2B 1.513(6)
C3B C4B 1.511(5)
C5B C6B 1.516(6)
